data_1511933
loop_
_publ_author_name
'Newcomb, Eric T.'
'Ferreira, Eric M.'

_publ_section_title
;
 Highly enantiospecific platinum-catalyzed cycloisomerizations: synthesis
 of enantioenriched oxabicycloheptene derivatives.
;
_journal_issue 7
_journal_name_full 'Organic letters'
_journal_page_first 1772
_journal_page_last 1775
_journal_paper_doi 10.1021/ol400625f
_journal_volume 15
_journal_year 2013
_chemical_absolute_configuration ad
_chemical_formula_sum 'C21 H21 Br O'
_chemical_formula_weight 369.29
_chemical_name_systematic
; 
 ? 
;
_space_group_IT_number 4
_symmetry_cell_setting monoclinic
_symmetry_space_group_name_Hall 'P 2yb'
_symmetry_space_group_name_H-M 'P 1 21 1'
_atom_sites_solution_hydrogens geom
_atom_sites_solution_primary direct
_atom_sites_solution_secondary difmap
_audit_creation_method SHELXL-97
_cell_angle_alpha 90.00
_cell_angle_beta 113.168(2)
_cell_angle_gamma 90.00
_cell_formula_units_Z 2
_cell_length_a 8.7086(4)
_cell_length_b 10.3343(5)
_cell_length_c 10.3919(5)
_cell_measurement_reflns_used 9885
_cell_measurement_temperature 100(2)
_cell_measurement_theta_max 33.27
_cell_measurement_theta_min 2.54
_cell_volume 859.82(7)
_computing_cell_refinement 'APEX2 (Bruker, 2009)'
_computing_data_collection 'APEX2 (Bruker, 2009)'
_computing_data_reduction 'APEX2 (Bruker, 2009)'
_computing_molecular_graphics 'Bruker SHELXTL'
_computing_publication_material 'Bruker SHELXTL'
_computing_structure_refinement 'SHELXL-97 (Sheldrick, 2008)'
_computing_structure_solution 'SHELXS-97 (Sheldrick, 2008)'
_diffrn_ambient_temperature 100(2)
_diffrn_measured_fraction_theta_full 0.997
_diffrn_measured_fraction_theta_max 0.997
_diffrn_measurement_device_type 'Bruker APEX-II CCD'
_diffrn_measurement_method '\f and \w scans'
_diffrn_radiation_monochromator graphite
_diffrn_radiation_source 'fine-focus sealed tube'
_diffrn_radiation_type MoK\a
_diffrn_radiation_wavelength 0.71073
_diffrn_reflns_av_R_equivalents 0.0255
_diffrn_reflns_av_sigmaI/netI 0.0367
_diffrn_reflns_limit_h_max 12
_diffrn_reflns_limit_h_min -13
_diffrn_reflns_limit_k_max 14
_diffrn_reflns_limit_k_min -15
_diffrn_reflns_limit_l_max 15
_diffrn_reflns_limit_l_min -16
_diffrn_reflns_number 22316
_diffrn_reflns_theta_full 33.29
_diffrn_reflns_theta_max 33.29
_diffrn_reflns_theta_min 2.13
_exptl_absorpt_coefficient_mu 2.393
_exptl_absorpt_correction_T_max 0.5447
_exptl_absorpt_correction_T_min 0.3011
_exptl_absorpt_correction_type multi-scan
_exptl_absorpt_process_details 'Sheldrick, G. M. (2008) SADABS. University of G\"ottingen, Germany.'
_exptl_crystal_colour colourless
_exptl_crystal_density_diffrn 1.426
_exptl_crystal_density_method 'not measured'
_exptl_crystal_description block
_exptl_crystal_F_000 380
_exptl_crystal_size_max 0.66
_exptl_crystal_size_mid 0.49
_exptl_crystal_size_min 0.29
_refine_diff_density_max 1.630
_refine_diff_density_min -0.749
_refine_diff_density_rms 0.068
_refine_ls_abs_structure_details 'Flack H D (1983), Acta Cryst. A39, 876-881'
_refine_ls_abs_structure_Flack 0.022(6)
_refine_ls_extinction_method constr
_refine_ls_goodness_of_fit_ref 1.041
_refine_ls_hydrogen_treatment mixed
_refine_ls_matrix_type full
_refine_ls_number_parameters 211
_refine_ls_number_reflns 5869
_refine_ls_number_restraints 1
_refine_ls_restrained_S_all 1.041
_refine_ls_R_factor_all 0.0306
_refine_ls_R_factor_gt 0.0281
_refine_ls_shift/su_max 0.001
_refine_ls_shift/su_mean 0.000
_refine_ls_structure_factor_coef Fsqd
_refine_ls_weighting_details 'calc w=1/[\s^2^(Fo^2^)+(0.0277P)^2^+0.3650P] where P=(Fo^2^+2Fc^2^)/3'
_refine_ls_weighting_scheme calc
_refine_ls_wR_factor_gt 0.0692
_refine_ls_wR_factor_ref 0.0700
_reflns_number_gt 5534
_reflns_number_total 5869
_reflns_threshold_expression >2sigma(I)
_cod_data_source_file ol400625f_si_002.cif
_cod_data_source_block ef09_0m
_cod_depositor_comments
;
The following automatic conversions were performed:

'_symmetry_cell_setting' value 'Monoclinic' changed to 'monoclinic'
according to /home/saulius/struct/CIF-dictionaries/cif_core.dic
dictionary named 'cif_core.dic' version 2.4.2 from 2011-04-26.

Automatic conversion script
Id: cif_fix_values 1891 2012-01-12 08:04:46Z andrius 
;
_cod_original_sg_symbol_H-M P2(1)
_cod_database_code 1511933

loop_
_symmetry_equiv_pos_as_xyz
'x, y, z'
'-x, y+1/2, -z'

loop_
_atom_site_label
_atom_site_type_symbol
_atom_site_fract_x
_atom_site_fract_y
_atom_site_fract_z
_atom_site_U_iso_or_equiv
_atom_site_adp_type
_atom_site_occupancy
_atom_site_symmetry_multiplicity
_atom_site_calc_flag
_atom_site_refinement_flags
Br1 Br -0.05329(2) 0.15401(3) -0.303695(14) 0.02305(5) Uani 1 1 d .
C1 C 0.05969(19) 0.13639(18) -0.10612(15) 0.0142(3) Uani 1 1 d .
C2 C 0.0469(2) 0.02017(17) -0.04525(17) 0.0168(3) Uani 1 1 d .
H2 H -0.0202 -0.0480 -0.1005 0.020 Uiso 1 1 calc R
C3 C 0.1339(2) 0.00476(17) 0.09833(18) 0.0160(3) Uani 1 1 d .
H3 H 0.1259 -0.0749 0.1410 0.019 Uiso 1 1 calc R
C4 C 0.23301(18) 0.10428(16) 0.18119(17) 0.0117(3) Uani 1 1 d .
C5 C 0.24073(19) 0.22078(16) 0.11659(18) 0.0144(3) Uani 1 1 d .
H5 H 0.3057 0.2899 0.1715 0.017 Uiso 1 1 calc R
C6 C 0.1546(2) 0.23784(16) -0.02749(18) 0.0151(3) Uani 1 1 d .
H6 H 0.1611 0.3175 -0.0707 0.018 Uiso 1 1 calc R
C7 C 0.33364(19) 0.08828(15) 0.33380(16) 0.0123(3) Uani 1 1 d .
H7 H 0.4502 0.1225 0.3658 0.015 Uiso 1 1 calc R
C8 C 0.3157(2) -0.02772(16) 0.41457(17) 0.0148(3) Uani 1 1 d .
H8 H 0.2285 -0.0927 0.3619 0.018 Uiso 1 1 calc R
C9 C 0.4739(3) -0.0793(2) 0.52818(19) 0.0242(4) Uani 1 1 d .
H9A H 0.4726 -0.1749 0.5220 0.029 Uiso 1 1 calc R
H9B H 0.5707 -0.0481 0.5096 0.029 Uiso 1 1 calc R
C10 C 0.4666(2) 0.08486(18) 0.68444(18) 0.0166(3) Uani 1 1 d .
C11 C 0.35593(16) 0.1554(2) 0.58358(14) 0.0133(2) Uani 1 1 d .
H11 H 0.3409 0.2435 0.6018 0.016 Uiso 1 1 calc R
C12 C 0.25498(19) 0.10107(16) 0.44329(16) 0.0124(3) Uani 1 1 d .
C13 C 0.07166(18) 0.13214(15) 0.38905(15) 0.0125(3) Uani 1 1 d .
C14 C -0.0497(2) 0.03853(17) 0.36941(18) 0.0160(3) Uani 1 1 d .
H14 H -0.0186 -0.0498 0.3880 0.019 Uiso 1 1 calc R
C15 C -0.2173(2) 0.0741(2) 0.3225(2) 0.0212(4) Uani 1 1 d .
H15 H -0.3002 0.0098 0.3094 0.025 Uiso 1 1 calc R
C16 C -0.2639(2) 0.2029(2) 0.2947(2) 0.0238(4) Uani 1 1 d .
H16 H -0.3783 0.2266 0.2623 0.029 Uiso 1 1 calc R
C17 C -0.1432(2) 0.2972(2) 0.3143(2) 0.0225(4) Uani 1 1 d .
H17 H -0.1745 0.3855 0.2961 0.027 Uiso 1 1 calc R
C18 C 0.0236(2) 0.26133(18) 0.36066(19) 0.0175(3) Uani 1 1 d .
H18 H 0.1061 0.3257 0.3732 0.021 Uiso 1 1 calc R
C19 C 0.5627(2) 0.12341(18) 0.83464(19) 0.0208(4) Uani 1 1 d .
H19 H 0.6840 0.1093 0.8564 0.025 Uiso 1 1 calc R
C20 C 0.5145(3) 0.0357(2) 0.9319(2) 0.0289(4) Uani 1 1 d .
H20A H 0.3975 0.0509 0.9164 0.043 Uiso 1 1 calc R
H20B H 0.5860 0.0552 1.0295 0.043 Uiso 1 1 calc R
H20C H 0.5293 -0.0551 0.9120 0.043 Uiso 1 1 calc R
C21 C 0.5395(3) 0.2663(2) 0.8623(2) 0.0239(4) Uani 1 1 d .
H21A H 0.5686 0.3205 0.7978 0.036 Uiso 1 1 calc R
H21B H 0.6123 0.2880 0.9590 0.036 Uiso 1 1 calc R
H21C H 0.4228 0.2818 0.8479 0.036 Uiso 1 1 calc R
O1 O 0.49802(19) -0.04386(15) 0.66649(15) 0.0270(3) Uani 1 1 d .

loop_
_atom_site_aniso_label
_atom_site_aniso_U_11
_atom_site_aniso_U_22
_atom_site_aniso_U_33
_atom_site_aniso_U_23
_atom_site_aniso_U_13
_atom_site_aniso_U_12
Br1 0.03575(9) 0.01996(8) 0.01062(6) 0.00215(8) 0.00609(5) 0.00552(9)
C1 0.0172(6) 0.0159(10) 0.0106(5) -0.0001(6) 0.0068(5) 0.0032(6)
C2 0.0216(7) 0.0151(7) 0.0116(7) -0.0013(6) 0.0042(6) -0.0016(6)
C3 0.0213(7) 0.0127(7) 0.0125(7) 0.0002(5) 0.0052(6) -0.0031(6)
C4 0.0127(6) 0.0122(6) 0.0115(6) -0.0013(5) 0.0063(5) 0.0002(5)
C5 0.0142(6) 0.0125(7) 0.0161(7) 0.0003(6) 0.0054(5) -0.0012(5)
C6 0.0183(7) 0.0124(7) 0.0159(7) 0.0030(6) 0.0082(6) 0.0030(6)
C7 0.0133(6) 0.0115(7) 0.0118(6) 0.0001(5) 0.0046(5) 0.0011(5)
C8 0.0209(7) 0.0106(7) 0.0118(7) -0.0001(5) 0.0052(5) 0.0020(5)
C9 0.0335(9) 0.0199(9) 0.0146(8) 0.0003(6) 0.0046(7) 0.0132(7)
C10 0.0153(6) 0.0179(8) 0.0146(7) -0.0022(6) 0.0038(5) 0.0030(6)
C11 0.0167(5) 0.0108(5) 0.0118(5) -0.0005(8) 0.0049(4) 0.0015(8)
C12 0.0158(6) 0.0098(6) 0.0100(6) 0.0006(5) 0.0034(5) 0.0009(5)
C13 0.0142(5) 0.0140(9) 0.0096(5) 0.0000(5) 0.0050(4) 0.0005(5)
C14 0.0199(7) 0.0143(7) 0.0154(7) -0.0007(6) 0.0088(6) -0.0027(6)
C15 0.0173(7) 0.0283(10) 0.0170(8) -0.0007(7) 0.0058(6) -0.0066(7)
C16 0.0133(7) 0.0355(11) 0.0221(9) 0.0042(8) 0.0064(6) 0.0009(7)
C17 0.0160(7) 0.0241(9) 0.0272(9) 0.0061(7) 0.0082(7) 0.0049(7)
C18 0.0149(7) 0.0158(8) 0.0213(8) 0.0034(6) 0.0068(6) 0.0009(6)
C19 0.0183(7) 0.0248(12) 0.0131(7) -0.0030(6) -0.0006(5) 0.0054(6)
C20 0.0431(11) 0.0238(10) 0.0151(8) 0.0023(7) 0.0065(8) 0.0058(9)
C21 0.0296(9) 0.0224(9) 0.0171(8) -0.0077(7) 0.0063(7) -0.0039(7)
O1 0.0345(7) 0.0238(7) 0.0173(6) -0.0007(5) 0.0046(6) 0.0111(6)

loop_
_atom_type_symbol
_atom_type_description
_atom_type_scat_dispersion_real
_atom_type_scat_dispersion_imag
_atom_type_scat_source
C C 0.0033 0.0016 'International Tables Vol C Tables 4.2.6.8 and 6.1.1.4'
H H 0.0000 0.0000 'International Tables Vol C Tables 4.2.6.8 and 6.1.1.4'
O O 0.0106 0.0060 'International Tables Vol C Tables 4.2.6.8 and 6.1.1.4'
Br Br -0.2901 2.4595 'International Tables Vol C Tables 4.2.6.8 and 6.1.1.4'

loop_
_geom_angle_atom_site_label_1
_geom_angle_atom_site_label_2
_geom_angle_atom_site_label_3
_geom_angle
C2 C1 C6 121.64(14)
C2 C1 Br1 118.42(13)
C6 C1 Br1 119.93(13)
C1 C2 C3 118.83(15)
C2 C3 C4 121.29(16)
C5 C4 C3 118.27(14)
C5 C4 C7 119.31(14)
C3 C4 C7 122.39(15)
C4 C5 C6 121.22(15)
C1 C6 C5 118.74(16)
C4 C7 C8 122.36(14)
C4 C7 C12 121.89(13)
C8 C7 C12 59.02(10)
C12 C8 C7 61.85(11)
C12 C8 C9 116.05(14)
C7 C8 C9 116.87(15)
O1 C9 C8 115.23(15)
C11 C10 O1 122.75(17)
C11 C10 C19 127.44(17)
O1 C10 C19 109.56(14)
C10 C11 C12 122.2(2)
C11 C12 C13 114.74(13)
C11 C12 C8 114.23(14)
C13 C12 C8 121.24(14)
C11 C12 C7 119.46(13)
C13 C12 C7 117.03(13)
C8 C12 C7 59.13(11)
C14 C13 C18 119.21(15)
C14 C13 C12 122.76(15)
C18 C13 C12 118.01(14)
C13 C14 C15 119.99(17)
C16 C15 C14 120.35(18)
C17 C16 C15 120.03(18)
C16 C17 C18 119.44(19)
C17 C18 C13 120.98(17)
C10 C19 C21 112.88(15)
C10 C19 C20 110.01(16)
C21 C19 C20 110.81(16)
C10 O1 C9 115.23(15)

loop_
_geom_bond_atom_site_label_1
_geom_bond_atom_site_label_2
_geom_bond_distance
Br1 C1 1.9045(15)
C1 C2 1.382(3)
C1 C6 1.385(2)
C2 C3 1.392(2)
C3 C4 1.400(2)
C4 C5 1.393(2)
C4 C7 1.489(2)
C5 C6 1.397(2)
C7 C8 1.506(2)
C7 C12 1.547(2)
C8 C12 1.505(2)
C8 C9 1.515(2)
C9 O1 1.416(2)
C10 C11 1.328(2)
C10 O1 1.385(2)
C10 C19 1.506(2)
C11 C12 1.485(2)
C12 C13 1.504(2)
C13 C14 1.387(2)
C13 C18 1.396(2)
C14 C15 1.394(3)
C15 C16 1.389(3)
C16 C17 1.388(3)
C17 C18 1.389(2)
C19 C21 1.533(3)
C19 C20 1.534(3)
